data_7055644
loop_
_publ_author_name
'Champion, Martin J. D.'
'Levason, William'
'Pugh, David'
'Reid, Gillian'

_publ_section_title
;
 Hexahalometallate salts of trivalent scandium, yttrium and lanthanum:
 cation--anion association in the solid state and in solution
;
_journal_issue 8
_journal_name_full 'New J. Chem.'
_journal_page_first 7181
_journal_paper_doi 10.1039/C6NJ01068G
_journal_volume 40
_journal_year 2016
_chemical_formula_moiety '3(C6 H11 N2), Cl6 Sc'
_chemical_formula_sum 'C18 H33 Cl6 N6 Sc'
_chemical_formula_weight 591.16
_chemical_name_systematic
;
 ?
;
_space_group_crystal_system orthorhombic
_space_group_IT_number 33
_space_group_name_Hall 'P 2c -2n'
_space_group_name_H-M_alt 'P n a 21'
_symmetry_space_group_name_Hall 'P 2c -2n'
_symmetry_space_group_name_H-M 'P n a 21'
_atom_sites_solution_hydrogens geom
_audit_creation_method SHELXL-2013
_audit_update_record
;
2016-06-15 deposited with the CCDC.
2016-06-20 downloaded from the CCDC.
;
_cell_angle_alpha 90
_cell_angle_beta 90
_cell_angle_gamma 90
_cell_formula_units_Z 4
_cell_length_a 19.4113(17)
_cell_length_b 13.0587(12)
_cell_length_c 11.0459(10)
_cell_measurement_reflns_used 4799
_cell_measurement_temperature 150(2)
_cell_measurement_theta_max 27.5
_cell_measurement_theta_min 2.6
_cell_volume 2800.0(4)
_computing_cell_refinement
;
CrystalClear-SM Expert 2.1 b29 (Rigaku, 2013)
;
_computing_data_collection
;
CrystalClear-SM Expert 2.1 b29 (Rigaku, 2013)
;
_computing_data_reduction
;
CrystalClear-SM Expert 2.1 b29 (Rigaku, 2013)
;
_computing_molecular_graphics 'ORTEP-III (Farrugia, 2012)'
_computing_publication_material 'PLATON (Spek, 2003), WinGX (Farrugia, 1999) and enCIFer (Allen et al., 2004).'
_computing_structure_refinement 'SHELXL-2013 (Sheldrick, 2013)'
_computing_structure_solution 'SUPERFLIP (Palatinus and Chapuis, 2007)'
_diffrn_ambient_temperature 150(2)
_diffrn_detector CCD
_diffrn_detector_area_resol_mean 28.5714
_diffrn_measured_fraction_theta_full 0.996
_diffrn_measured_fraction_theta_max 0.997
_diffrn_measurement_device
;
AFC12 (Right): Kappa 3 circle
;
_diffrn_measurement_device_type
;
Rigaku Saturn724+ (2x2 bin mode)
;
_diffrn_measurement_method 'profile data from \w-scans'
_diffrn_measurement_specimen_support Fiber
_diffrn_radiation_monochromator Confocal
_diffrn_radiation_type MoK\a
_diffrn_radiation_wavelength 0.71073
_diffrn_reflns_av_R_equivalents 0.0270
_diffrn_reflns_av_unetI/netI 0.0267
_diffrn_reflns_Laue_measured_fraction_full 0.996
_diffrn_reflns_Laue_measured_fraction_max 0.997
_diffrn_reflns_limit_h_max 20
_diffrn_reflns_limit_h_min -25
_diffrn_reflns_limit_k_max 15
_diffrn_reflns_limit_k_min -16
_diffrn_reflns_limit_l_max 11
_diffrn_reflns_limit_l_min -14
_diffrn_reflns_number 15098
_diffrn_reflns_point_group_measured_fraction_full 0.806
_diffrn_reflns_point_group_measured_fraction_max 0.806
_diffrn_reflns_theta_full 27.500
_diffrn_reflns_theta_max 27.480
_diffrn_reflns_theta_min 3.120
_diffrn_source 'Sealed Tube'
_diffrn_source_current 55.0
_diffrn_source_power 2.5
_diffrn_source_voltage 45.0
_exptl_absorpt_coefficient_mu 0.853
_exptl_absorpt_correction_T_max 1.000
_exptl_absorpt_correction_T_min 0.739
_exptl_absorpt_correction_type multi-scan
_exptl_absorpt_process_details 'CrystalClear-SM Expert 2.1 b29 (Rigaku, 2013)'
_exptl_crystal_colour colourless
_exptl_crystal_density_diffrn 1.402
_exptl_crystal_description prism
_exptl_crystal_F_000 1224
_exptl_crystal_size_max 0.100
_exptl_crystal_size_mid 0.040
_exptl_crystal_size_min 0.020
_refine_diff_density_max 0.375
_refine_diff_density_min -0.185
_refine_diff_density_rms 0.046
_refine_ls_abs_structure_details
;
 Flack x determined using 1639 quotients [(I+)-(I-)]/[(I+)+(I-)]
 (Parsons and Flack (2004), Acta Cryst. A60, s61).
;
_refine_ls_abs_structure_Flack 0.12(3)
_refine_ls_extinction_method none
_refine_ls_goodness_of_fit_ref 1.023
_refine_ls_hydrogen_treatment constr
_refine_ls_matrix_type full
_refine_ls_number_parameters 286
_refine_ls_number_reflns 5189
_refine_ls_number_restraints 1
_refine_ls_restrained_S_all 1.023
_refine_ls_R_factor_all 0.0290
_refine_ls_R_factor_gt 0.0257
_refine_ls_shift/su_max 0.001
_refine_ls_shift/su_mean 0.000
_refine_ls_structure_factor_coef Fsqd
_refine_ls_weighting_details 'w=1/[\s^2^(Fo^2^)+(0.0392P)^2^] where P=(Fo^2^+2Fc^2^)/3'
_refine_ls_weighting_scheme calc
_refine_ls_wR_factor_gt 0.0626
_refine_ls_wR_factor_ref 0.0642
_reflns_Friedel_coverage 0.537
_reflns_Friedel_fraction_full 0.594
_reflns_Friedel_fraction_max 0.594
_reflns_number_gt 4854
_reflns_number_total 5189
_reflns_threshold_expression 'I > 2\s(I)'
_cod_data_source_file c6nj01068g1.cif
_cod_data_source_block shelx
_cod_depositor_comments 'Adding full bibliography for 7055644--7055651.cif.'
_cod_database_code 7055644
_shelx_space_group_comment
;
The symmetry employed for this shelxl refinement is uniquely defined
by the following loop, which should always be used as a source of
symmetry information in preference to the above space-group names.
They are only intended as comments.
;
_shelx_estimated_absorpt_t_min 0.920
_shelx_estimated_absorpt_t_max 0.983
_shelxl_version_number 2013-4

loop_
_space_group_symop_operation_xyz
'x, y, z'
'-x, -y, z+1/2'
'-x+1/2, y+1/2, z+1/2'
'x+1/2, -y+1/2, z'

loop_
_atom_site_label
_atom_site_type_symbol
_atom_site_fract_x
_atom_site_fract_y
_atom_site_fract_z
_atom_site_U_iso_or_equiv
_atom_site_adp_type
_atom_site_occupancy
_atom_site_site_symmetry_order
_atom_site_calc_flag
_atom_site_refinement_flags_posn
_atom_site_refinement_flags_adp
C1 C 0.41215(14) -0.4093(2) -0.9217(3) 0.0286(6) Uani 1 1 d . .
H1 H 0.3866 -0.3786 -0.9855 0.034 Uiso 1 1 calc R U
C2 C 0.47308(15) -0.4308(2) -0.7565(3) 0.0408(7) Uani 1 1 d . .
H2 H 0.4977 -0.4165 -0.6840 0.049 Uiso 1 1 calc R U
C3 C 0.46255(17) -0.5230(3) -0.8048(3) 0.0405(7) Uani 1 1 d . .
H3 H 0.4785 -0.5865 -0.7736 0.049 Uiso 1 1 calc R U
C4 C 0.4427(2) -0.2480(2) -0.8133(3) 0.0398(8) Uani 1 1 d . .
H4A H 0.4195 -0.2306 -0.7362 0.048 Uiso 1 1 calc R U
H4B H 0.4169 -0.2148 -0.8800 0.048 Uiso 1 1 calc R U
C5 C 0.5156(2) -0.2082(3) -0.8112(3) 0.0506(9) Uani 1 1 d . .
H5A H 0.5390 -0.2274 -0.8865 0.076 Uiso 1 1 calc R U
H5B H 0.5403 -0.2379 -0.7422 0.076 Uiso 1 1 calc R U
H5C H 0.5150 -0.1334 -0.8036 0.076 Uiso 1 1 calc R U
C6 C 0.39586(18) -0.5911(2) -0.9840(3) 0.0371(7) Uani 1 1 d . .
H6A H 0.3835 -0.5634 -1.0635 0.056 Uiso 1 1 calc R U
H6B H 0.3547 -0.6195 -0.9451 0.056 Uiso 1 1 calc R U
H6C H 0.4304 -0.6453 -0.9940 0.056 Uiso 1 1 calc R U
C7 C 0.17722(17) 0.0769(3) -1.0756(3) 0.0419(8) Uani 1 1 d . .
H7 H 0.1634 0.1187 -1.0095 0.050 Uiso 1 1 calc R U
C8 C 0.22357(17) 0.0234(3) -1.2439(3) 0.0504(9) Uani 1 1 d . .
H8 H 0.2486 0.0228 -1.3178 0.060 Uiso 1 1 calc R U
C9 C 0.19505(19) -0.0567(3) -1.1902(3) 0.0455(9) Uani 1 1 d . .
H9 H 0.1946 -0.1251 -1.2196 0.055 Uiso 1 1 calc R U
C10 C 0.2294(2) 0.2176(4) -1.1982(4) 0.0620(11) Uani 1 1 d . .
H10A H 0.2136 0.2368 -1.2804 0.074 Uiso 1 1 calc R U
H10B H 0.2067 0.2635 -1.1391 0.074 Uiso 1 1 calc R U
C11 C 0.3056(3) 0.2296(4) -1.1898(5) 0.0818(15) Uani 1 1 d . .
H11A H 0.3278 0.1859 -1.2505 0.123 Uiso 1 1 calc R U
H11B H 0.3210 0.2094 -1.1088 0.123 Uiso 1 1 calc R U
H11C H 0.3180 0.3012 -1.2046 0.123 Uiso 1 1 calc R U
C12 C 0.1298(3) -0.0886(4) -1.0004(4) 0.0667(13) Uani 1 1 d . .
H12A H 0.0891 -0.1176 -1.0402 0.100 Uiso 1 1 calc R U
H12B H 0.1154 -0.0482 -0.9300 0.100 Uiso 1 1 calc R U
H12C H 0.1603 -0.1441 -0.9739 0.100 Uiso 1 1 calc R U
C13 C 0.42734(15) 0.0824(2) -0.8259(3) 0.0296(6) Uani 1 1 d . .
H13 H 0.4670 0.1111 -0.7886 0.036 Uiso 1 1 calc R U
C14 C 0.32065(16) 0.0337(2) -0.8598(3) 0.0380(7) Uani 1 1 d . .
H14 H 0.2726 0.0227 -0.8494 0.046 Uiso 1 1 calc R U
C15 C 0.35889(16) 0.0052(2) -0.9560(3) 0.0370(7) Uani 1 1 d . .
H15 H 0.3429 -0.0295 -1.0262 0.044 Uiso 1 1 calc R U
C16 C 0.34399(17) 0.1218(3) -0.6604(3) 0.0439(8) Uani 1 1 d . .
H16A H 0.3056 0.1710 -0.6705 0.053 Uiso 1 1 calc R U
H16B H 0.3834 0.1590 -0.6243 0.053 Uiso 1 1 calc R U
C17 C 0.3219(2) 0.0373(4) -0.5760(4) 0.0727(14) Uani 1 1 d . .
H17A H 0.2787 0.0072 -0.6053 0.109 Uiso 1 1 calc R U
H17B H 0.3148 0.0653 -0.4947 0.109 Uiso 1 1 calc R U
H17C H 0.3577 -0.0156 -0.5733 0.109 Uiso 1 1 calc R U
C18 C 0.48504(15) 0.0212(2) -1.0134(3) 0.0359(7) Uani 1 1 d . .
H18A H 0.4825 0.0698 -1.0809 0.054 Uiso 1 1 calc R U
H18B H 0.4846 -0.0489 -1.0450 0.054 Uiso 1 1 calc R U
H18C H 0.5277 0.0326 -0.9680 0.054 Uiso 1 1 calc R U
N1 N 0.44192(13) -0.36001(19) -0.8305(2) 0.0312(5) Uani 1 1 d . .
N2 N 0.42428(12) -0.50927(17) -0.9084(2) 0.0289(5) Uani 1 1 d . .
N3 N 0.21010(15) 0.1085(2) -1.1724(2) 0.0466(7) Uani 1 1 d . .
N4 N 0.16649(16) -0.0229(2) -1.0852(3) 0.0398(7) Uani 1 1 d . .
N5 N 0.36414(12) 0.08148(18) -0.7794(2) 0.0303(5) Uani 1 1 d . .
N6 N 0.42576(13) 0.03624(17) -0.9332(2) 0.0282(5) Uani 1 1 d . .
Cl2 Cl 0.73348(4) 0.22876(5) -0.88173(6) 0.02821(15) Uani 1 1 d . .
Cl3 Cl 0.69395(4) 0.22846(5) -0.56413(6) 0.02626(14) Uani 1 1 d . .
Cl4 Cl 0.64388(3) 0.43169(4) -0.74346(6) 0.02709(14) Uani 1 1 d . .
Cl5 Cl 0.55738(4) 0.26557(5) -0.94874(7) 0.02937(16) Uani 1 1 d . .
Cl6 Cl 0.60924(3) 0.05449(4) -0.76966(6) 0.02640(14) Uani 1 1 d . .
Cl7 Cl 0.51753(4) 0.25656(5) -0.63706(7) 0.02497(14) Uani 1 1 d . .
Sc1 Sc 0.62714(3) 0.24178(3) -0.75840(6) 0.01973(10) Uani 1 1 d . .

loop_
_atom_site_aniso_label
_atom_site_aniso_U_11
_atom_site_aniso_U_22
_atom_site_aniso_U_33
_atom_site_aniso_U_23
_atom_site_aniso_U_13
_atom_site_aniso_U_12
C1 0.0239(13) 0.0352(14) 0.0266(14) 0.0075(12) 0.0001(11) 0.0012(11)
C2 0.0334(15) 0.0511(18) 0.0379(18) 0.0116(15) -0.0104(15) -0.0001(13)
C3 0.0301(15) 0.0465(17) 0.0450(19) 0.0138(15) -0.0074(14) 0.0060(14)
C4 0.0472(19) 0.0357(15) 0.0366(19) -0.0012(13) -0.0061(15) 0.0006(14)
C5 0.059(2) 0.0477(18) 0.045(2) -0.0039(16) -0.0076(18) -0.0170(18)
C6 0.0353(17) 0.0357(15) 0.0404(18) 0.0035(13) 0.0050(14) 0.0015(14)
C7 0.0352(17) 0.0571(19) 0.0334(17) -0.0196(15) 0.0035(14) -0.0014(15)
C8 0.0305(16) 0.090(3) 0.0307(17) -0.0267(19) 0.0004(14) 0.0157(17)
C9 0.049(2) 0.0505(19) 0.0374(18) -0.0169(16) -0.0052(16) 0.0180(16)
C10 0.056(2) 0.090(3) 0.040(2) -0.007(2) -0.004(2) -0.004(2)
C11 0.063(3) 0.117(4) 0.066(3) -0.019(3) 0.005(3) -0.019(3)
C12 0.082(3) 0.068(3) 0.050(2) -0.018(2) 0.004(2) -0.032(2)
C13 0.0248(13) 0.0353(14) 0.0287(14) -0.0061(12) -0.0018(11) 0.0007(12)
C14 0.0252(14) 0.0446(17) 0.0441(18) -0.0096(14) -0.0008(13) -0.0035(13)
C15 0.0298(15) 0.0420(16) 0.0394(16) -0.0151(14) -0.0025(13) -0.0032(13)
C16 0.0298(16) 0.070(2) 0.0318(16) -0.0143(15) 0.0027(13) 0.0029(16)
C17 0.048(2) 0.134(4) 0.036(2) 0.020(3) -0.0010(19) 0.004(3)
C18 0.0301(16) 0.0458(17) 0.0319(16) -0.0092(13) 0.0037(13) -0.0018(13)
N1 0.0287(12) 0.0352(12) 0.0298(12) 0.0051(10) -0.0015(10) -0.0008(10)
N2 0.0222(12) 0.0340(12) 0.0304(12) 0.0068(10) 0.0026(10) 0.0016(9)
N3 0.0417(16) 0.0632(18) 0.0350(16) -0.0151(13) 0.0021(12) -0.0050(15)
N4 0.0399(16) 0.0495(15) 0.0300(14) -0.0180(12) -0.0047(12) 0.0011(13)
N5 0.0259(11) 0.0355(11) 0.0295(13) -0.0052(10) 0.0014(10) 0.0019(9)
N6 0.0268(12) 0.0273(11) 0.0305(14) -0.0058(10) -0.0003(10) -0.0005(10)
Cl2 0.0243(3) 0.0348(3) 0.0256(4) 0.0065(3) 0.0061(3) 0.0060(3)
Cl3 0.0249(3) 0.0319(3) 0.0220(3) 0.0029(3) -0.0012(3) 0.0019(3)
Cl4 0.0279(3) 0.0241(3) 0.0293(3) 0.0020(3) 0.0013(3) -0.0001(2)
Cl5 0.0280(4) 0.0361(3) 0.0239(3) 0.0035(3) -0.0041(3) 0.0008(3)
Cl6 0.0272(3) 0.0239(3) 0.0281(3) -0.0003(3) 0.0007(3) 0.0003(2)
Cl7 0.0216(3) 0.0284(3) 0.0249(3) 0.0002(2) 0.0040(3) 0.0004(2)
Sc1 0.01900(19) 0.02215(19) 0.0180(2) 0.00200(19) 0.00123(15) 0.00064(16)

loop_
_atom_type_symbol
_atom_type_description
_atom_type_scat_dispersion_real
_atom_type_scat_dispersion_imag
_atom_type_scat_source
C C 0.0033 0.0016 'International Tables Vol C Tables 4.2.6.8 and 6.1.1.4'
H H 0.0000 0.0000 'International Tables Vol C Tables 4.2.6.8 and 6.1.1.4'
N N 0.0061 0.0033 'International Tables Vol C Tables 4.2.6.8 and 6.1.1.4'
Cl Cl 0.1484 0.1585 'International Tables Vol C Tables 4.2.6.8 and 6.1.1.4'
Sc Sc 0.2519 0.3716 'International Tables Vol C Tables 4.2.6.8 and 6.1.1.4'

loop_
_geom_angle_atom_site_label_1
_geom_angle_atom_site_label_2
_geom_angle_atom_site_label_3
_geom_angle
N1 C1 N2 108.3(3)
N1 C1 H1 125.9
N2 C1 H1 125.9
C3 C2 N1 107.6(3)
C3 C2 H2 126.2
N1 C2 H2 126.2
C2 C3 N2 107.3(3)
C2 C3 H3 126.3
N2 C3 H3 126.3
N1 C4 C5 110.6(3)
N1 C4 H4A 109.5
C5 C4 H4A 109.5
N1 C4 H4B 109.5
C5 C4 H4B 109.5
H4A C4 H4B 108.1
C4 C5 H5A 109.5
C4 C5 H5B 109.5
H5A C5 H5B 109.5
C4 C5 H5C 109.5
H5A C5 H5C 109.5
H5B C5 H5C 109.5
N2 C6 H6A 109.5
N2 C6 H6B 109.5
H6A C6 H6B 109.5
N2 C6 H6C 109.5
H6A C6 H6C 109.5
H6B C6 H6C 109.5
N3 C7 N4 108.7(3)
N3 C7 H7 125.6
N4 C7 H7 125.6
C9 C8 N3 107.4(3)
C9 C8 H8 126.3
N3 C8 H8 126.3
C8 C9 N4 107.2(3)
C8 C9 H9 126.4
N4 C9 H9 126.4
C11 C10 N3 109.6(4)
C11 C10 H10A 109.8
N3 C10 H10A 109.8
C11 C10 H10B 109.8
N3 C10 H10B 109.8
H10A C10 H10B 108.2
C10 C11 H11A 109.5
C10 C11 H11B 109.5
H11A C11 H11B 109.5
C10 C11 H11C 109.5
H11A C11 H11C 109.5
H11B C11 H11C 109.5
N4 C12 H12A 109.5
N4 C12 H12B 109.5
H12A C12 H12B 109.5
N4 C12 H12C 109.5
H12A C12 H12C 109.5
H12B C12 H12C 109.5
N5 C13 N6 108.6(3)
N5 C13 H13 125.7
N6 C13 H13 125.7
C15 C14 N5 107.2(3)
C15 C14 H14 126.4
N5 C14 H14 126.4
C14 C15 N6 107.0(3)
C14 C15 H15 126.5
N6 C15 H15 126.5
N5 C16 C17 111.5(3)
N5 C16 H16A 109.3
C17 C16 H16A 109.3
N5 C16 H16B 109.3
C17 C16 H16B 109.3
H16A C16 H16B 108.0
C16 C17 H17A 109.5
C16 C17 H17B 109.5
H17A C17 H17B 109.5
C16 C17 H17C 109.5
H17A C17 H17C 109.5
H17B C17 H17C 109.5
N6 C18 H18A 109.5
N6 C18 H18B 109.5
H18A C18 H18B 109.5
N6 C18 H18C 109.5
H18A C18 H18C 109.5
H18B C18 H18C 109.5
C1 N1 C2 108.5(2)
C1 N1 C4 125.6(3)
C2 N1 C4 125.9(3)
C1 N2 C3 108.3(3)
C1 N2 C6 125.8(3)
C3 N2 C6 125.6(3)
C7 N3 C8 107.7(3)
C7 N3 C10 125.1(3)
C8 N3 C10 127.2(3)
C7 N4 C9 108.9(3)
C7 N4 C12 127.2(3)
C9 N4 C12 123.8(3)
C13 N5 C14 108.8(2)
C13 N5 C16 126.0(2)
C14 N5 C16 125.2(3)
C13 N6 C15 108.5(3)
C13 N6 C18 125.6(3)
C15 N6 C18 126.0(2)
Cl6 Sc1 Cl2 91.23(3)
Cl6 Sc1 Cl4 178.91(4)
Cl2 Sc1 Cl4 89.77(3)
Cl6 Sc1 Cl3 92.69(3)
Cl2 Sc1 Cl3 91.99(3)
Cl4 Sc1 Cl3 86.87(3)
Cl6 Sc1 Cl5 90.26(3)
Cl2 Sc1 Cl5 89.85(3)
Cl4 Sc1 Cl5 90.15(3)
Cl3 Sc1 Cl5 176.49(3)
Cl6 Sc1 Cl7 89.08(3)
Cl2 Sc1 Cl7 178.71(4)
Cl4 Sc1 Cl7 89.93(3)
Cl3 Sc1 Cl7 89.24(3)
Cl5 Sc1 Cl7 88.89(3)

loop_
_geom_bond_atom_site_label_1
_geom_bond_atom_site_label_2
_geom_bond_distance
C1 N1 1.327(4)
C1 N2 1.335(3)
C1 H1 0.9500
C2 C3 1.334(5)
C2 N1 1.374(4)
C2 H2 0.9500
C3 N2 1.376(4)
C3 H3 0.9500
C4 N1 1.475(4)
C4 C5 1.509(5)
C4 H4A 0.9900
C4 H4B 0.9900
C5 H5A 0.9800
C5 H5B 0.9800
C5 H5C 0.9800
C6 N2 1.465(4)
C6 H6A 0.9800
C6 H6B 0.9800
C6 H6C 0.9800
C7 N3 1.312(4)
C7 N4 1.323(4)
C7 H7 0.9500
C8 C9 1.324(5)
C8 N3 1.388(4)
C8 H8 0.9500
C9 N4 1.360(4)
C9 H9 0.9500
C10 C11 1.489(6)
C10 N3 1.501(5)
C10 H10A 0.9900
C10 H10B 0.9900
C11 H11A 0.9800
C11 H11B 0.9800
C11 H11C 0.9800
C12 N4 1.456(5)
C12 H12A 0.9800
C12 H12B 0.9800
C12 H12C 0.9800
C13 N5 1.330(4)
C13 N6 1.330(4)
C13 H13 0.9500
C14 C15 1.349(4)
C14 N5 1.375(4)
C14 H14 0.9500
C15 N6 1.383(4)
C15 H15 0.9500
C16 N5 1.470(4)
C16 C17 1.506(6)
C16 H16A 0.9900
C16 H16B 0.9900
C17 H17A 0.9800
C17 H17B 0.9800
C17 H17C 0.9800
C18 N6 1.466(4)
C18 H18A 0.9800
C18 H18B 0.9800
C18 H18C 0.9800
Cl2 Sc1 2.4790(10)
Cl3 Sc1 2.5134(10)
Cl4 Sc1 2.5066(7)
Cl5 Sc1 2.5200(10)
Cl6 Sc1 2.4735(8)
Cl7 Sc1 2.5220(10)

loop_
_geom_hbond_atom_site_label_D
_geom_hbond_atom_site_label_H
_geom_hbond_atom_site_label_A
_geom_hbond_distance_DH
_geom_hbond_distance_HA
_geom_hbond_distance_DA
_geom_hbond_angle_DHA
_geom_hbond_site_symmetry_A
C9 H9 Cl2 0.95 2.64 3.383(3) 135.1 2_654
C13 H13 Cl6 0.95 2.87 3.604(3) 135.2 .
C13 H13 Cl7 0.95 2.72 3.548(3) 146.8 .
C7 H7 Cl2 0.95 2.80 3.496(3) 131.3 4_455
C7 H7 Cl5 0.95 2.64 3.407(3) 138.1 4_455
C14 H14 Cl4 0.95 2.82 3.692(3) 152.5 4_455
C15 H15 Cl3 0.95 2.73 3.434(3) 131.7 2_654
C15 H15 Cl6 0.95 2.86 3.604(3) 135.6 2_654
C1 H1 Cl3 0.95 2.65 3.506(3) 149.5 2_654
C3 H3 Cl5 0.95 3.13 3.679(3) 118.2 1_545
C3 H3 Cl7 0.95 2.65 3.586(3) 166.7 1_545

loop_
_geom_torsion_atom_site_label_1
_geom_torsion_atom_site_label_2
_geom_torsion_atom_site_label_3
_geom_torsion_atom_site_label_4
_geom_torsion
N1 C2 C3 N2 -0.5(4)
N3 C8 C9 N4 -2.1(4)
N5 C14 C15 N6 0.0(4)
N2 C1 N1 C2 -0.8(3)
N2 C1 N1 C4 178.0(3)
C3 C2 N1 C1 0.8(4)
C3 C2 N1 C4 -177.9(3)
C5 C4 N1 C1 -120.1(3)
C5 C4 N1 C2 58.4(4)
N1 C1 N2 C3 0.4(3)
N1 C1 N2 C6 174.7(3)
C2 C3 N2 C1 0.1(4)
C2 C3 N2 C6 -174.3(3)
N4 C7 N3 C8 -2.9(4)
N4 C7 N3 C10 177.5(3)
C9 C8 N3 C7 3.1(4)
C9 C8 N3 C10 -177.3(3)
C11 C10 N3 C7 110.7(4)
C11 C10 N3 C8 -68.9(5)
N3 C7 N4 C9 1.6(4)
N3 C7 N4 C12 -177.7(4)
C8 C9 N4 C7 0.4(4)
C8 C9 N4 C12 179.7(4)
N6 C13 N5 C14 -0.3(3)
N6 C13 N5 C16 177.9(3)
C15 C14 N5 C13 0.2(4)
C15 C14 N5 C16 -178.1(3)
C17 C16 N5 C13 -112.9(4)
C17 C16 N5 C14 65.1(4)
N5 C13 N6 C15 0.3(3)
N5 C13 N6 C18 -179.8(3)
C14 C15 N6 C13 -0.2(4)
C14 C15 N6 C18 179.9(3)
